data_1539163
loop_
_publ_author_name
'Tengner, S.'

_publ_section_title
;
 Ueber Diselenide und Ditelluride von Eisen, Kobalt und Nickel
;
_journal_name_full 'Zeitschrift fuer Anorganische und Allgemeine Chemie'
_journal_page_first 126
_journal_page_last 126
_journal_volume 239
_journal_year 1938
_chemical_formula_sum 'Ni Te2'
_space_group_IT_number 164
_symmetry_space_group_name_Hall '-P 3 2"'
_symmetry_space_group_name_H-M 'P -3 m 1'
_cell_angle_alpha 90
_cell_angle_beta 90
_cell_angle_gamma 120
_cell_formula_units_Z 1
_cell_length_a 3.869
_cell_length_b 3.869
_cell_length_c 5.308
_cell_volume 68.811
_citation_journal_id_ASTM ZAACAB
_cod_data_source_file Tengner_ZAACAB_1938_1099.cif
_cod_data_source_block Ni1Te2
_cod_original_cell_volume 68.81118
_cod_original_formula_sum 'Ni1 Te2'
_cod_database_code 1539163

loop_
_symmetry_equiv_pos_as_xyz
x,y,z
-y,x-y,z
-x+y,-x,z
y,x,-z
-x,-x+y,-z
x-y,-y,-z
-x,-y,-z
y,-x+y,-z
x-y,x,-z
-y,-x,z
x,x-y,z
-x+y,y,z

loop_
_atom_site_label
_atom_site_type_symbol
_atom_site_fract_x
_atom_site_fract_y
_atom_site_fract_z
_atom_site_occupancy
_atom_site_U_iso_or_equiv
Te1 Te 0.3333 0.6667 0.25 1 0.0
Ni1 Ni 0 0 0 1 0.0
